data_7014295
loop_
_publ_author_name
'Bim Graham'
'Leone Spiccia'
'Gary D. Fallon'
'Milton T. W. Hearn'
'Frank E. Mabbs'
'Boujemaa Moubaraki'
'Keith S. Murray'

_publ_contact_author_address
;
School of Chemistry
P.O. Box 23
Monash University
Victoria  3800
Australia
;
_publ_contact_author_email leone.spiccia@sci.monash.edu.au
_publ_contact_author_fax '+61 3 9905 4597'
_publ_contact_author_name 'Dr. Leone Spiccia'
_publ_section_title
;
 Structure and magnetic properties of tri- and hexa-nuclear
 hydroxo-bridged copper(II) complexes formed by a trimacrocyclic
 derivative of 1,4,7-triazacyclononane
;
_journal_coden_Cambridge 186
_journal_name_full 'J. Chem. Soc., Dalton Trans.'
_journal_page_first 1226
_journal_page_last 1232
_journal_paper_doi 10.1039/B105595J
_journal_year 2002
_chemical_formula_sum 'C54 H112 Cl6 Cu6 N18 O32'
_chemical_formula_weight 2119.57
_space_group_IT_number 14
_symmetry_cell_setting monoclinic
_symmetry_Int_Tables_number 14
_symmetry_space_group_name_Hall '-P 2yab'
_symmetry_space_group_name_H-M 'P 1 21/a 1'
_audit_creation_date 2001-05-12
_audit_creation_method 'by teXsan v1.8'
_audit_update_record
;
?
;
_cell_angle_alpha 90
_cell_angle_beta 109.377(1)
_cell_angle_gamma 90
_cell_formula_units_Z 2
_cell_length_a 14.4299(4)
_cell_length_b 13.9410(6)
_cell_length_c 21.463(1)
_cell_measurement_temperature 173(2)
_cell_volume 4073.1(3)
_computing_cell_refinement 'HKL Scalepack (Otwinowski & Minor 1997)'
_computing_data_collection 'Collect (Nonius BV, 1997-2000)'
_computing_data_reduction 'HKL Denzo and Scalepack (Otwinowski & Minor 1997)'
_computing_publication_material 'teXsan (MSC, 1992-1997)'
_computing_structure_refinement 'teXsan (MSC, 1992-1997)'
_computing_structure_solution 'teXsan (MSC, 1992-1997)'
_diffrn_ambient_temperature 173(2)
_diffrn_detector_area_resol_mean 9
_diffrn_measurement_device '95mm CCD camera on \k-goniostat'
_diffrn_measurement_device_type KappaCCD
_diffrn_measurement_method CCD
_diffrn_radiation_monochromator 'horizonally mounted graphite crystal'
_diffrn_radiation_source 'X-ray tube'
_diffrn_radiation_type 'Mo K\a'
_diffrn_radiation_wavelength 0.7107
_diffrn_reflns_av_R_equivalents 0.04795
_diffrn_reflns_av_sigmaI/netI 0.100
_diffrn_reflns_limit_h_max 20
_diffrn_reflns_limit_h_min 0
_diffrn_reflns_limit_k_max 19
_diffrn_reflns_limit_k_min -19
_diffrn_reflns_limit_l_max 28
_diffrn_reflns_limit_l_min -29
_diffrn_reflns_number 35456
_diffrn_reflns_reduction_process 'Lp corrections applied'
_diffrn_reflns_theta_max 29.76
_diffrn_reflns_theta_min 1.50
_exptl_absorpt_coefficient_mu 1.828
_exptl_absorpt_correction_type numerical
_exptl_crystal_colour 'dark blue'
_exptl_crystal_density_diffrn 1.728
_exptl_crystal_density_meas ?
_exptl_crystal_description prismatic
_exptl_crystal_F_000 2188.00
_exptl_crystal_size_max 0.14
_exptl_crystal_size_mid 0.12
_exptl_crystal_size_min 0.10
_refine_diff_density_max 1.46
_refine_diff_density_min -1.29
_refine_ls_extinction_method none
_refine_ls_goodness_of_fit_all 1.815
_refine_ls_goodness_of_fit_ref 2.214
_refine_ls_hydrogen_treatment noref
_refine_ls_matrix_type full
_refine_ls_number_constraints 0
_refine_ls_number_parameters 523
_refine_ls_number_reflns 6913
_refine_ls_number_restraints 0
_refine_ls_R_factor_all 0.0934
_refine_ls_R_factor_gt 0.0564
_refine_ls_shift/su_max 0.0490
_refine_ls_shift/su_mean 0.0033
_refine_ls_structure_factor_coef F
_refine_ls_weighting_details 'w = 1/[\s^2^(Fo)]'
_refine_ls_weighting_scheme sigma
_refine_ls_wR_factor_all 0.0753
_refine_ls_wR_factor_ref 0.0703
_reflns_number_gt 6913
_reflns_number_total 11925
_reflns_threshold_expression I>3.00\s(I)
_cod_data_source_file B105595J.TXT
_cod_data_source_block k044
_cod_original_sg_symbol_H-M 'P 21/a     '
_cod_original_formula_sum 'C54 H112 Cl6 Cu6 N18 O32 '
_cod_database_code 7014295

loop_
_symmetry_equiv_pos_as_xyz
'   +x,   +y,   +z'
'1/2-x,1/2+y,   -z'
'   -x,   -y,   -z'
'1/2+x,1/2-y,   +z'

loop_
_atom_site_label
_atom_site_fract_x
_atom_site_fract_y
_atom_site_fract_z
_atom_site_U_iso_or_equiv
_atom_site_occupancy
_atom_site_refinement_flags
_atom_site_adp_type
_atom_site_calc_flag
_atom_site_calc_attached_atom
Cu(1) 0.12784(4) 0.04482(4) 0.32618(3) 0.0209(2) 1.000 . Uani d ?
Cu(2) 0.02543(4) -0.10828(4) 0.36534(3) 0.0209(2) 1.000 . Uani d ?
Cu(3) -0.40197(5) -0.02486(5) -0.00323(3) 0.0344(2) 1.000 . Uani d ?
Cu(3*) -0.59801(8) 0.02495(7) 0.00318(5) 0.0333(3) 1.000 . Uani d ?
Cl(1) 0.16177(9) 0.4206(1) 0.49734(7) 0.0291(3) 1.000 . Uani d ?
Cl(2) 0.9300(2) 0.1585(2) 0.8688(2) 0.0910(9) 1.000 . Uani d ?
Cl(3) 0.5105(1) 0.0412(1) 0.79081(9) 0.0540(5) 1.000 . Uani d ?
O(1) 0.0931(2) 0.0099(2) 0.4039(2) 0.0212(9) 1.000 . Uani d ?
O(2) 0.0225(2) -0.0431(3) 0.2859(2) 0.026(1) 1.000 . Uani d ?
O(3) -0.4909(3) 0.0832(3) -0.0215(2) 0.041(1) 1.000 . Uani d ?
O(4) 0.0782(3) 0.3838(5) 0.4491(3) 0.090(2) 1.000 . Uani d ?
O(5) 0.1919(6) 0.5130(4) 0.4861(2) 0.098(2) 1.000 . Uani d ?
O(6) 0.1523(5) 0.4189(4) 0.5605(2) 0.095(2) 1.000 . Uani d ?
O(7) 0.2370(4) 0.3620(6) 0.4964(4) 0.149(3) 1.000 . Uani d ?
O(8) 0.8535(8) 0.0989(7) 0.8513(5) 0.197(5) 1.000 . Uani d ?
O(9) 0.9897(6) 0.1626(6) 0.8313(4) 0.133(3) 1.000 . Uani d ?
O(10) 0.9137(5) 0.2433(4) 0.8946(3) 0.095(2) 1.000 . Uani d ?
O(11) 0.9932(9) 0.0959(8) 0.9407(9) 0.269(7) 1.000 . Uani d ?
O(12) 0.6038(3) 0.0893(4) 0.8093(2) 0.058(2) 1.000 . Uani d ?
O(13) 0.4844(4) 0.0040(5) 0.7286(3) 0.087(2) 1.000 . Uani d ?
O(14) 0.5155(7) -0.0384(8) 0.8316(3) 0.197(4) 1.000 . Uani d ?
O(15) 0.4417(6) 0.1014(7) 0.7956(8) 0.287(6) 1.000 . Uani d ?
O(16) 0.0232(5) 0.2381(4) 0.0477(3) 0.091(2) 1.000 . Uani d ?
N(1) 0.0812(3) 0.2014(3) 0.2894(2) 0.018(1) 1.000 . Uani d ?
N(2) 0.1832(3) 0.0484(3) 0.2504(2) 0.031(1) 1.000 . Uani d ?
N(3) 0.2539(3) 0.1138(3) 0.3764(2) 0.027(1) 1.000 . Uani d ?
N(4) -0.1325(3) -0.1142(3) 0.3702(2) 0.020(1) 1.000 . Uani d ?
N(5) 0.0530(3) -0.1801(3) 0.4519(2) 0.028(1) 1.000 . Uani d ?
N(6) -0.0101(3) -0.2404(3) 0.3247(2) 0.027(1) 1.000 . Uani d ?
N(7) -0.2735(3) 0.0199(3) 0.0888(2) 0.025(1) 1.000 . Uani d ?
N(8) -0.3228(4) -0.1470(3) 0.0077(2) 0.037(1) 1.000 . Uani d ?
N(9) -0.3081(4) 0.0242(4) -0.0486(2) 0.043(2) 1.000 . Uani d ?
C(1) 0.0702(4) 0.1885(4) 0.2194(3) 0.026(1) 1.000 . Uani d ?
C(2) 0.1563(4) 0.1362(4) 0.2091(3) 0.031(2) 1.000 . Uani d ?
C(3) 0.2904(4) 0.0376(5) 0.2848(3) 0.044(2) 1.000 . Uani d ?
C(4) 0.3256(4) 0.1074(4) 0.3400(3) 0.035(2) 1.000 . Uani d ?
C(5) 0.2283(4) 0.2126(4) 0.3888(3) 0.027(1) 1.000 . Uani d ?
C(6) 0.1675(3) 0.2614(3) 0.3252(2) 0.022(1) 1.000 . Uani d ?
C(7) -0.1247(4) -0.1631(4) 0.4327(3) 0.027(1) 1.000 . Uani d ?
C(8) -0.0217(4) -0.1519(4) 0.4821(2) 0.028(1) 1.000 . Uani d ?
C(9) 0.0577(4) -0.2848(4) 0.4415(3) 0.035(2) 1.000 . Uani d ?
C(10) 0.0602(4) -0.3048(4) 0.3731(3) 0.040(2) 1.000 . Uani d ?
C(11) -0.1148(4) -0.2647(4) 0.3127(3) 0.030(2) 1.000 . Uani d ?
C(12) -0.1759(4) -0.1757(4) 0.3120(2) 0.025(1) 1.000 . Uani d ?
C(13) -0.2472(4) -0.0750(4) 0.1187(3) 0.029(1) 1.000 . Uani d ?
C(14) -0.2372(4) -0.1496(4) 0.0697(3) 0.033(2) 1.000 . Uani d ?
C(15) -0.2971(6) -0.1506(5) -0.0536(3) 0.053(2) 1.000 . Uani d ?
C(16) -0.2524(6) -0.0570(5) -0.0635(3) 0.051(2) 1.000 . Uani d ?
C(17) -0.2459(5) 0.0987(5) -0.0063(3) 0.042(2) 1.000 . Uani d ?
C(18) -0.1981(4) 0.0611(4) 0.0639(3) 0.033(2) 1.000 . Uani d ?
C(19) -0.0096(3) 0.2428(3) 0.2967(2) 0.021(1) 1.000 . Uani d ?
C(20) -0.1881(4) -0.0230(4) 0.3654(2) 0.023(1) 1.000 . Uani d ?
C(21) -0.3069(3) 0.0886(4) 0.1298(2) 0.024(1) 1.000 . Uani d ?
C(22) -0.0932(3) 0.1733(3) 0.2793(2) 0.017(1) 1.000 . Uani d ?
C(23) -0.1031(3) 0.1098(4) 0.3267(2) 0.020(1) 1.000 . Uani d ?
C(24) -0.1791(3) 0.0437(3) 0.3123(2) 0.018(1) 1.000 . Uani d ?
C(25) -0.2458(3) 0.0406(3) 0.2485(2) 0.020(1) 1.000 . Uani d ?
C(26) -0.2370(3) 0.1011(4) 0.1996(2) 0.019(1) 1.000 . Uani d ?
C(27) -0.1617(3) 0.1691(3) 0.2156(2) 0.020(1) 1.000 . Uani d ?
H(1) 0.0120 0.1527 0.1988 0.032 1.000 . Uiso c ?
H(2) 0.0645 0.2499 0.1993 0.032 1.000 . Uiso c ?
H(3) 0.2114 0.1780 0.2204 0.038 1.000 . Uiso c ?
H(4) 0.1391 0.1184 0.1639 0.038 1.000 . Uiso c ?
H(5) 0.1612 -0.0032 0.2245 0.037 1.000 . Uiso c ?
H(6) 0.3035 -0.0256 0.3020 0.053 1.000 . Uiso c ?
H(7) 0.3241 0.0485 0.2543 0.053 1.000 . Uiso c ?
H(8) 0.3325 0.1687 0.3227 0.043 1.000 . Uiso c ?
H(9) 0.3874 0.0869 0.3694 0.043 1.000 . Uiso c ?
H(10) 0.2804 0.0844 0.4157 0.032 1.000 . Uiso c ?
H(11) 0.1917 0.2110 0.4183 0.032 1.000 . Uiso c ?
H(12) 0.2871 0.2481 0.4082 0.032 1.000 . Uiso c ?
H(13) 0.2069 0.2709 0.2980 0.026 1.000 . Uiso c ?
H(14) 0.1453 0.3217 0.3353 0.026 1.000 . Uiso c ?
H(15) -0.1707 -0.1358 0.4506 0.032 1.000 . Uiso c ?
H(16) -0.1388 -0.2294 0.4243 0.032 1.000 . Uiso c ?
H(17) -0.0151 -0.1915 0.5193 0.034 1.000 . Uiso c ?
H(18) -0.0115 -0.0868 0.4958 0.034 1.000 . Uiso c ?
H(19) 0.1121 -0.1611 0.4792 0.034 1.000 . Uiso c ?
H(20) 0.1154 -0.3100 0.4732 0.042 1.000 . Uiso c ?
H(21) 0.0016 -0.3146 0.4467 0.042 1.000 . Uiso c ?
H(22) 0.0423 -0.3697 0.3619 0.048 1.000 . Uiso c ?
H(23) 0.1246 -0.2938 0.3721 0.048 1.000 . Uiso c ?
H(24) 0.0019 -0.2426 0.2862 0.033 1.000 . Uiso c ?
H(25) -0.1403 -0.2961 0.2712 0.036 1.000 . Uiso c ?
H(26) -0.1189 -0.3065 0.3466 0.036 1.000 . Uiso c ?
H(27) -0.2395 -0.1951 0.3111 0.030 1.000 . Uiso c ?
H(28) -0.1814 -0.1396 0.2734 0.030 1.000 . Uiso c ?
H(29) -0.1864 -0.0701 0.1537 0.035 1.000 . Uiso c ?
H(30) -0.2969 -0.0953 0.1358 0.035 1.000 . Uiso c ?
H(31) -0.2331 -0.2114 0.0890 0.040 1.000 . Uiso c ?
H(32) -0.1790 -0.1371 0.0596 0.040 1.000 . Uiso c ?
H(33) -0.3623 -0.1969 0.0077 0.045 1.000 . Uiso c ?
H(34) -0.2513 -0.2009 -0.0503 0.064 1.000 . Uiso c ?
H(35) -0.3548 -0.1623 -0.0902 0.064 1.000 . Uiso c ?
H(36) -0.2542 -0.0525 -0.1081 0.061 1.000 . Uiso c ?
H(37) -0.1862 -0.0542 -0.0350 0.061 1.000 . Uiso c ?
H(38) -0.3437 0.0517 -0.0871 0.051 1.000 . Uiso c ?
H(39) -0.1961 0.1168 -0.0239 0.050 1.000 . Uiso c ?
H(40) -0.2853 0.1529 -0.0053 0.050 1.000 . Uiso c ?
H(41) -0.1657 0.1124 0.0918 0.039 1.000 . Uiso c ?
H(42) -0.1515 0.0129 0.0639 0.039 1.000 . Uiso c ?
H(43) 0.0042 0.2623 0.3412 0.025 1.000 . Uiso c ?
H(44) -0.0285 0.2971 0.2685 0.025 1.000 . Uiso c ?
H(45) -0.2556 -0.0380 0.3561 0.027 1.000 . Uiso c ?
H(46) -0.1639 0.0092 0.4067 0.027 1.000 . Uiso c ?
H(47) -0.3159 0.1494 0.1087 0.028 1.000 . Uiso c ?
H(48) -0.3680 0.0665 0.1321 0.028 1.000 . Uiso c ?
H(49) -0.0567 0.1118 0.3701 0.023 1.000 . Uiso c ?
H(50) -0.2986 -0.0039 0.2382 0.024 1.000 . Uiso c ?
H(51) -0.1571 0.2129 0.1829 0.023 1.000 . Uiso c ?
H(52) 0.1033 0.0358 0.4399 0.025 1.000 . Uiso c ?
H(53) -0.0125 -0.0503 0.2474 0.032 1.000 . Uiso c ?
H(54) -0.4856 0.1371 -0.0353 0.050 1.000 . Uiso c ?

loop_
_atom_site_aniso_label
_atom_site_aniso_U_11
_atom_site_aniso_U_22
_atom_site_aniso_U_33
_atom_site_aniso_U_12
_atom_site_aniso_U_13
_atom_site_aniso_U_23
Cu(1) 0.0216(3) 0.0162(3) 0.0288(3) -0.0022(2) 0.0135(3) -0.0007(3)
Cu(2) 0.0229(3) 0.0156(3) 0.0257(3) -0.0031(3) 0.0098(3) -0.0018(3)
Cu(3) 0.0431(4) 0.0222(4) 0.0278(4) -0.0008(3) -0.0017(3) -0.0029(3)
Cl(1) 0.0255(7) 0.0266(7) 0.0342(7) -0.0038(5) 0.0084(6) -0.0072(6)
Cl(2) 0.063(1) 0.065(1) 0.162(2) -0.018(1) 0.060(2) -0.065(2)
Cl(3) 0.0376(9) 0.081(1) 0.050(1) -0.0196(9) 0.0244(8) -0.017(1)
O(1) 0.025(2) 0.017(2) 0.024(2) -0.005(1) 0.011(1) -0.006(1)
O(2) 0.029(2) 0.026(2) 0.023(2) -0.007(2) 0.008(2) -0.003(2)
O(3) 0.046(2) 0.019(2) 0.048(3) -0.001(2) -0.001(2) 0.007(2)
O(4) 0.042(3) 0.148(6) 0.069(4) -0.027(3) 0.005(3) -0.054(4)
O(5) 0.198(7) 0.045(3) 0.042(3) -0.034(4) 0.029(4) 0.005(3)
O(6) 0.160(6) 0.088(4) 0.050(3) -0.091(4) 0.051(4) -0.028(3)
O(7) 0.048(4) 0.161(8) 0.203(8) 0.040(4) -0.007(4) -0.125(7)
O(8) 0.21(1) 0.18(1) 0.23(1) -0.142(9) 0.124(9) -0.144(9)
O(9) 0.165(7) 0.141(7) 0.124(6) 0.022(6) 0.092(6) -0.031(6)
O(10) 0.167(6) 0.052(4) 0.081(4) 0.006(4) 0.062(4) -0.021(3)
O(11) 0.16(1) 0.118(9) 0.57(3) 0.070(8) 0.19(1) 0.05(1)
O(12) 0.036(2) 0.088(4) 0.050(3) -0.021(2) 0.017(2) 0.010(3)
O(13) 0.092(4) 0.114(5) 0.049(3) -0.021(4) 0.015(3) -0.012(3)
O(14) 0.175(8) 0.32(1) 0.065(4) -0.178(9) -0.010(5) 0.065(7)
O(15) 0.094(6) 0.19(1) 0.64(2) -0.097(6) 0.20(1) -0.31(1)
O(16) 0.127(5) 0.043(3) 0.063(4) 0.001(3) -0.024(3) 0.000(3)
N(1) 0.017(2) 0.017(2) 0.024(2) -0.001(2) 0.010(2) -0.002(2)
N(2) 0.034(3) 0.025(3) 0.044(3) 0.000(2) 0.026(2) -0.003(2)
N(3) 0.018(2) 0.025(2) 0.036(3) -0.003(2) 0.008(2) 0.011(2)
N(4) 0.025(2) 0.017(2) 0.019(2) -0.001(2) 0.008(2) 0.001(2)
N(5) 0.025(2) 0.021(2) 0.031(3) -0.003(2) 0.000(2) -0.001(2)
N(6) 0.031(2) 0.020(2) 0.031(3) 0.000(2) 0.010(2) -0.007(2)
N(7) 0.030(2) 0.024(2) 0.021(2) -0.001(2) 0.008(2) -0.002(2)
N(8) 0.048(3) 0.022(3) 0.037(3) 0.001(2) 0.007(2) -0.003(2)
N(9) 0.077(4) 0.027(3) 0.022(3) 0.001(3) 0.013(2) -0.005(2)
C(1) 0.028(3) 0.028(3) 0.025(3) -0.001(2) 0.011(2) 0.003(2)
C(2) 0.038(3) 0.032(3) 0.031(3) -0.004(3) 0.021(3) 0.000(3)
C(3) 0.041(4) 0.038(4) 0.068(4) 0.013(3) 0.039(3) 0.013(3)
C(4) 0.023(3) 0.032(3) 0.054(4) 0.001(2) 0.016(3) 0.010(3)
C(5) 0.025(3) 0.023(3) 0.029(3) -0.010(2) 0.005(2) -0.001(2)
C(6) 0.021(3) 0.016(3) 0.029(3) -0.006(2) 0.009(2) -0.002(2)
C(7) 0.035(3) 0.021(3) 0.027(3) -0.004(2) 0.014(2) 0.005(2)
C(8) 0.039(3) 0.024(3) 0.020(3) -0.003(2) 0.008(2) 0.003(2)
C(9) 0.032(3) 0.022(3) 0.047(4) 0.002(2) 0.007(3) 0.004(3)
C(10) 0.040(3) 0.019(3) 0.057(4) 0.004(3) 0.012(3) -0.006(3)
C(11) 0.036(3) 0.018(3) 0.033(3) -0.007(2) 0.009(3) -0.008(2)
C(12) 0.027(3) 0.022(3) 0.023(3) -0.007(2) 0.005(2) -0.003(2)
C(13) 0.036(3) 0.025(3) 0.024(3) 0.002(2) 0.006(2) -0.001(2)
C(14) 0.041(3) 0.026(3) 0.031(3) 0.003(3) 0.010(3) -0.001(3)
C(15) 0.094(5) 0.033(4) 0.032(4) 0.007(4) 0.020(4) -0.009(3)
C(16) 0.090(5) 0.038(4) 0.029(3) 0.007(4) 0.026(3) -0.003(3)
C(17) 0.066(4) 0.032(4) 0.037(3) -0.003(3) 0.030(3) -0.003(3)
C(18) 0.037(3) 0.033(3) 0.034(3) -0.006(3) 0.019(3) -0.005(3)
C(19) 0.018(2) 0.015(3) 0.029(3) 0.001(2) 0.007(2) -0.003(2)
C(20) 0.024(3) 0.024(3) 0.023(3) 0.001(2) 0.012(2) -0.002(2)
C(21) 0.021(3) 0.027(3) 0.022(3) 0.002(2) 0.005(2) 0.001(2)
C(22) 0.017(2) 0.014(2) 0.020(2) 0.005(2) 0.006(2) -0.003(2)
C(23) 0.019(2) 0.020(3) 0.020(2) 0.004(2) 0.006(2) -0.004(2)
C(24) 0.020(2) 0.016(2) 0.022(3) 0.002(2) 0.011(2) -0.002(2)
C(25) 0.019(2) 0.017(3) 0.025(3) -0.003(2) 0.009(2) -0.007(2)
C(26) 0.017(2) 0.019(3) 0.019(2) 0.003(2) 0.002(2) -0.005(2)
C(27) 0.023(3) 0.015(2) 0.023(3) 0.007(2) 0.010(2) 0.002(2)

loop_
_atom_type_symbol
_atom_type_oxidation_number
_atom_type_number_in_cell
_atom_type_scat_dispersion_real
_atom_type_scat_dispersion_imag
_atom_type_scat_source
Cu 0 12 0.263 1.266
;International Tables for Crystallography
(1992, Vol. C, Tables 4.2.6.8 and 6.1.1.1)
;
Cl 0 12 0.132 0.159
;International Tables for Crystallography
(1992, Vol. C, Tables 4.2.6.8 and 6.1.1.1)
;
O 0 64 0.008 0.006
;International Tables for Crystallography
(1992, Vol. C, Tables 4.2.6.8 and 6.1.1.1)
;
N 0 36 0.004 0.003
;International Tables for Crystallography
(1992, Vol. C, Tables 4.2.6.8 and 6.1.1.1)
;
C 0 108 0.002 0.002
;International Tables for Crystallography
(1992, Vol. C, Tables 4.2.6.8 and 6.1.1.1)
;
H 0 224 0.000 0.000
;International Tables for Crystallography
(1992, Vol. C, Table 6.1.1.2)
;

loop_
_geom_angle_atom_site_label_1
_geom_angle_atom_site_label_2
_geom_angle_atom_site_label_3
_geom_angle
_geom_angle_site_symmetry_1
_geom_angle_site_symmetry_2
_geom_angle_site_symmetry_3
_geom_angle_publ_flag
Cu(2) Cu(1) O(1) 42.63(9) . . . yes
Cu(2) Cu(1) O(2) 41.5(1) . . . yes
Cu(2) Cu(1) N(1) 132.23(9) . . . yes
Cu(2) Cu(1) N(2) 128.9(1) . . . yes
Cu(2) Cu(1) N(3) 130.9(1) . . . yes
O(1) Cu(1) O(2) 80.6(1) . . . yes
O(1) Cu(1) N(1) 113.1(1) . . . yes
O(1) Cu(1) N(2) 165.2(2) . . . yes
O(1) Cu(1) N(3) 95.9(2) . . . yes
O(2) Cu(1) N(1) 110.3(1) . . . yes
O(2) Cu(1) N(2) 96.8(2) . . . yes
O(2) Cu(1) N(3) 168.7(2) . . . yes
N(1) Cu(1) N(2) 81.5(2) . . . yes
N(1) Cu(1) N(3) 81.0(2) . . . yes
N(2) Cu(1) N(3) 83.8(2) . . . yes
Cu(1) Cu(2) O(1) 42.70(9) . . . yes
Cu(1) Cu(2) O(2) 41.5(1) . . . yes
Cu(1) Cu(2) N(4) 130.4(1) . . . yes
Cu(1) Cu(2) N(5) 132.1(1) . . . yes
Cu(1) Cu(2) N(6) 129.0(1) . . . yes
O(1) Cu(2) O(2) 80.7(1) . . . yes
O(1) Cu(2) N(4) 111.8(1) . . . yes
O(1) Cu(2) N(5) 96.3(2) . . . yes
O(1) Cu(2) N(6) 165.2(2) . . . yes
O(2) Cu(2) N(4) 108.9(1) . . . yes
O(2) Cu(2) N(5) 170.4(2) . . . yes
O(2) Cu(2) N(6) 96.9(2) . . . yes
N(4) Cu(2) N(5) 80.7(2) . . . yes
N(4) Cu(2) N(6) 82.8(2) . . . yes
N(5) Cu(2) N(6) 83.7(2) . . . yes
Cu(3) Cu(3) O(3) 41.1(1) 3_455 . . yes
Cu(3) Cu(3) O(3) 40.2(1) 3_455 . 3_455 yes
Cu(3) Cu(3) N(7) 114.0(1) 3_455 . . yes
Cu(3) Cu(3) N(8) 134.8(1) 3_455 . . yes
Cu(3) Cu(3) N(9) 138.0(2) 3_455 . . yes
O(3) Cu(3) O(3) 81.3(2) . . 3_455 yes
O(3) Cu(3) N(7) 104.7(2) . . . yes
O(3) Cu(3) N(8) 172.9(2) . . . yes
O(3) Cu(3) N(9) 98.3(2) . . . yes
O(3) Cu(3) N(7) 111.2(2) 3_455 . . yes
O(3) Cu(3) N(8) 94.9(2) 3_455 . . yes
O(3) Cu(3) N(9) 167.5(2) 3_455 . . yes
N(7) Cu(3) N(8) 82.3(2) . . . yes
N(7) Cu(3) N(9) 81.1(2) . . . yes
N(8) Cu(3) N(9) 84.2(2) . . . yes
O(4) Cl(1) O(5) 116.7(4) . . . yes
O(4) Cl(1) O(6) 111.7(3) . . . yes
O(4) Cl(1) O(7) 105.3(4) . . . yes
O(5) Cl(1) O(6) 108.4(3) . . . yes
O(5) Cl(1) O(7) 104.7(5) . . . yes
O(6) Cl(1) O(7) 109.6(5) . . . yes
O(8) Cl(2) O(9) 119.1(5) . . . yes
O(8) Cl(2) O(10) 114.8(6) . . . yes
O(8) Cl(2) O(11) 94.5(7) . . . yes
O(9) Cl(2) O(10) 115.7(5) . . . yes
O(9) Cl(2) O(11) 107.2(5) . . . yes
O(10) Cl(2) O(11) 100.7(6) . . . yes
O(12) Cl(3) O(13) 112.1(3) . . . yes
O(12) Cl(3) O(14) 110.4(4) . . . yes
O(12) Cl(3) O(15) 109.8(4) . . . yes
O(13) Cl(3) O(14) 104.5(5) . . . yes
O(13) Cl(3) O(15) 110.2(7) . . . yes
O(14) Cl(3) O(15) 109.7(8) . . . yes
Cu(1) O(1) Cu(2) 94.7(1) . . . yes
Cu(1) O(1) H(52) 132.7 . . . no
Cu(2) O(1) H(52) 132.7 . . . no
Cu(1) O(2) Cu(2) 97.0(1) . . . yes
Cu(1) O(2) H(53) 131.5 . . . no
Cu(2) O(2) H(53) 131.5 . . . no
Cu(3) O(3) Cu(3) 98.7(2) . . 3_455 yes
Cu(3) O(3) H(54) 130.6 . . . no
Cu(3) O(3) H(54) 130.7 3_455 . . no
Cu(1) N(1) C(1) 98.8(3) . . . yes
Cu(1) N(1) C(6) 104.7(3) . . . yes
Cu(1) N(1) C(19) 119.4(3) . . . yes
C(1) N(1) C(6) 112.7(4) . . . yes
C(1) N(1) C(19) 110.8(4) . . . yes
C(6) N(1) C(19) 110.0(4) . . . yes
Cu(1) N(2) C(2) 113.8(3) . . . yes
Cu(1) N(2) C(3) 102.7(3) . . . yes
Cu(1) N(2) H(5) 108.8 . . . no
C(2) N(2) C(3) 113.8(4) . . . yes
C(2) N(2) H(5) 108.8 . . . no
C(3) N(2) H(5) 108.8 . . . no
Cu(1) N(3) C(4) 110.4(3) . . . yes
Cu(1) N(3) C(5) 107.8(3) . . . yes
Cu(1) N(3) H(10) 108.1 . . . no
C(4) N(3) C(5) 114.1(4) . . . yes
C(4) N(3) H(10) 108.1 . . . no
C(5) N(3) H(10) 108.1 . . . no
Cu(2) N(4) C(7) 106.1(3) . . . yes
Cu(2) N(4) C(12) 97.5(3) . . . yes
Cu(2) N(4) C(20) 118.8(3) . . . yes
C(7) N(4) C(12) 112.6(4) . . . yes
C(7) N(4) C(20) 109.5(4) . . . yes
C(12) N(4) C(20) 111.8(4) . . . yes
Cu(2) N(5) C(8) 108.6(3) . . . yes
Cu(2) N(5) C(9) 110.7(3) . . . yes
Cu(2) N(5) H(19) 107.8 . . . no
C(8) N(5) C(9) 113.8(4) . . . yes
C(8) N(5) H(19) 107.8 . . . no
C(9) N(5) H(19) 107.8 . . . no
Cu(2) N(6) C(10) 103.4(3) . . . yes
Cu(2) N(6) C(11) 112.3(3) . . . yes
Cu(2) N(6) H(24) 109.1 . . . no
C(10) N(6) C(11) 113.7(4) . . . yes
C(10) N(6) H(24) 109.1 . . . no
C(11) N(6) H(24) 109.1 . . . no
Cu(3) N(7) C(13) 98.6(3) . . . yes
Cu(3) N(7) C(18) 106.0(3) . . . yes
Cu(3) N(7) C(21) 110.9(3) . . . yes
C(13) N(7) C(18) 113.2(4) . . . yes
C(13) N(7) C(21) 114.2(4) . . . yes
C(18) N(7) C(21) 112.8(4) . . . yes
Cu(3) N(8) C(14) 113.3(3) . . . yes
Cu(3) N(8) C(15) 103.0(4) . . . yes
Cu(3) N(8) H(33) 108.6 . . . no
C(14) N(8) C(15) 114.6(5) . . . yes
C(14) N(8) H(33) 108.6 . . . no
C(15) N(8) H(33) 108.6 . . . no
Cu(3) N(9) C(16) 110.0(4) . . . yes
Cu(3) N(9) C(17) 107.9(3) . . . yes
Cu(3) N(9) H(38) 108.2 . . . no
C(16) N(9) C(17) 114.2(5) . . . yes
C(16) N(9) H(38) 108.2 . . . no
C(17) N(9) H(38) 108.2 . . . no
N(1) C(1) C(2) 113.0(4) . . . yes
N(1) C(1) H(1) 108.6 . . . no
N(1) C(1) H(2) 108.6 . . . no
C(2) C(1) H(1) 108.6 . . . no
C(2) C(1) H(2) 108.6 . . . no
H(1) C(1) H(2) 109.5 . . . no
N(2) C(2) C(1) 111.9(4) . . . yes
N(2) C(2) H(3) 108.8 . . . no
N(2) C(2) H(4) 108.9 . . . no
C(1) C(2) H(3) 108.9 . . . no
C(1) C(2) H(4) 108.9 . . . no
H(3) C(2) H(4) 109.5 . . . no
N(2) C(3) C(4) 110.8(5) . . . yes
N(2) C(3) H(6) 109.1 . . . no
N(2) C(3) H(7) 109.1 . . . no
C(4) C(3) H(6) 109.1 . . . no
C(4) C(3) H(7) 109.1 . . . no
H(6) C(3) H(7) 109.5 . . . no
N(3) C(4) C(3) 110.1(4) . . . yes
N(3) C(4) H(8) 109.3 . . . no
N(3) C(4) H(9) 109.3 . . . no
C(3) C(4) H(8) 109.3 . . . no
C(3) C(4) H(9) 109.3 . . . no
H(8) C(4) H(9) 109.5 . . . no
N(3) C(5) C(6) 111.2(4) . . . yes
N(3) C(5) H(11) 109.0 . . . no
N(3) C(5) H(12) 109.0 . . . no
C(6) C(5) H(11) 109.0 . . . no
C(6) C(5) H(12) 109.0 . . . no
H(11) C(5) H(12) 109.5 . . . no
N(1) C(6) C(5) 110.4(4) . . . yes
N(1) C(6) H(13) 109.2 . . . no
N(1) C(6) H(14) 109.2 . . . no
C(5) C(6) H(13) 109.3 . . . no
C(5) C(6) H(14) 109.2 . . . no
H(13) C(6) H(14) 109.5 . . . no
N(4) C(7) C(8) 110.4(4) . . . yes
N(4) C(7) H(15) 109.2 . . . no
N(4) C(7) H(16) 109.2 . . . no
C(8) C(7) H(15) 109.3 . . . no
C(8) C(7) H(16) 109.3 . . . no
H(15) C(7) H(16) 109.5 . . . no
N(5) C(8) C(7) 110.6(4) . . . yes
N(5) C(8) H(17) 109.2 . . . no
N(5) C(8) H(18) 109.2 . . . no
C(7) C(8) H(17) 109.2 . . . no
C(7) C(8) H(18) 109.2 . . . no
H(17) C(8) H(18) 109.5 . . . no
N(5) C(9) C(10) 110.2(5) . . . yes
N(5) C(9) H(20) 109.3 . . . no
N(5) C(9) H(21) 109.3 . . . no
C(10) C(9) H(20) 109.3 . . . no
C(10) C(9) H(21) 109.3 . . . no
H(20) C(9) H(21) 109.5 . . . no
N(6) C(10) C(9) 109.8(5) . . . yes
N(6) C(10) H(22) 109.4 . . . no
N(6) C(10) H(23) 109.4 . . . no
C(9) C(10) H(22) 109.4 . . . no
C(9) C(10) H(23) 109.4 . . . no
H(22) C(10) H(23) 109.5 . . . no
N(6) C(11) C(12) 111.7(4) . . . yes
N(6) C(11) H(25) 108.9 . . . no
N(6) C(11) H(26) 108.9 . . . no
C(12) C(11) H(25) 108.9 . . . no
C(12) C(11) H(26) 108.9 . . . no
H(25) C(11) H(26) 109.5 . . . no
N(4) C(12) C(11) 112.7(4) . . . yes
N(4) C(12) H(27) 108.7 . . . no
N(4) C(12) H(28) 108.7 . . . no
C(11) C(12) H(27) 108.7 . . . no
C(11) C(12) H(28) 108.7 . . . no
H(27) C(12) H(28) 109.5 . . . no
N(7) C(13) C(14) 112.7(4) . . . yes
N(7) C(13) H(29) 108.7 . . . no
N(7) C(13) H(30) 108.7 . . . no
C(14) C(13) H(29) 108.7 . . . no
C(14) C(13) H(30) 108.7 . . . no
H(29) C(13) H(30) 109.5 . . . no
N(8) C(14) C(13) 111.2(4) . . . yes
N(8) C(14) H(31) 109.0 . . . no
N(8) C(14) H(32) 109.0 . . . no
C(13) C(14) H(31) 109.1 . . . no
C(13) C(14) H(32) 109.1 . . . no
H(31) C(14) H(32) 109.5 . . . no
N(8) C(15) C(16) 110.0(5) . . . yes
N(8) C(15) H(34) 109.3 . . . no
N(8) C(15) H(35) 109.4 . . . no
C(16) C(15) H(34) 109.3 . . . no
C(16) C(15) H(35) 109.3 . . . no
H(34) C(15) H(35) 109.5 . . . no
N(9) C(16) C(15) 110.1(6) . . . yes
N(9) C(16) H(36) 109.3 . . . no
N(9) C(16) H(37) 109.3 . . . no
C(15) C(16) H(36) 109.3 . . . no
C(15) C(16) H(37) 109.3 . . . no
H(36) C(16) H(37) 109.4 . . . no
N(9) C(17) C(18) 110.5(5) . . . yes
N(9) C(17) H(39) 109.2 . . . no
N(9) C(17) H(40) 109.2 . . . no
C(18) C(17) H(39) 109.2 . . . no
C(18) C(17) H(40) 109.2 . . . no
H(39) C(17) H(40) 109.5 . . . no
N(7) C(18) C(17) 110.1(4) . . . yes
N(7) C(18) H(41) 109.3 . . . no
N(7) C(18) H(42) 109.3 . . . no
C(17) C(18) H(41) 109.3 . . . no
C(17) C(18) H(42) 109.3 . . . no
H(41) C(18) H(42) 109.5 . . . no
N(1) C(19) C(22) 112.8(4) . . . yes
N(1) C(19) H(43) 108.6 . . . no
N(1) C(19) H(44) 108.6 . . . no
C(22) C(19) H(43) 108.6 . . . no
C(22) C(19) H(44) 108.6 . . . no
H(43) C(19) H(44) 109.5 . . . no
N(4) C(20) C(24) 113.4(4) . . . yes
N(4) C(20) H(45) 108.5 . . . no
N(4) C(20) H(46) 108.5 . . . no
C(24) C(20) H(45) 108.5 . . . no
C(24) C(20) H(46) 108.5 . . . no
H(45) C(20) H(46) 109.5 . . . no
N(7) C(21) C(26) 114.8(4) . . . yes
N(7) C(21) H(47) 108.1 . . . no
N(7) C(21) H(48) 108.1 . . . no
C(26) C(21) H(47) 108.1 . . . no
C(26) C(21) H(48) 108.1 . . . no
H(47) C(21) H(48) 109.5 . . . no
C(19) C(22) C(23) 120.0(4) . . . yes
C(19) C(22) C(27) 121.5(4) . . . yes
C(23) C(22) C(27) 118.5(4) . . . yes
C(22) C(23) C(24) 121.6(4) . . . yes
C(22) C(23) H(49) 119.2 . . . no
C(24) C(23) H(49) 119.2 . . . no
C(20) C(24) C(23) 120.0(4) . . . yes
C(20) C(24) C(25) 121.4(4) . . . yes
C(23) C(24) C(25) 118.6(4) . . . yes
C(24) C(25) C(26) 121.4(4) . . . yes
C(24) C(25) H(50) 119.3 . . . no
C(26) C(25) H(50) 119.3 . . . no
C(21) C(26) C(25) 118.8(4) . . . yes
C(21) C(26) C(27) 122.0(4) . . . yes
C(25) C(26) C(27) 119.1(4) . . . yes
C(22) C(27) C(26) 120.6(4) . . . yes
C(22) C(27) H(51) 119.7 . . . no
C(26) C(27) H(51) 119.7 . . . no

loop_
_geom_bond_atom_site_label_1
_geom_bond_atom_site_label_2
_geom_bond_distance
_geom_bond_site_symmetry_1
_geom_bond_site_symmetry_2
_geom_bond_publ_flag
Cu(1) Cu(2) 2.8757(8) . . yes
Cu(1) O(1) 1.957(3) . . yes
Cu(1) O(2) 1.920(3) . . yes
Cu(1) N(1) 2.342(4) . . yes
Cu(1) N(2) 2.037(4) . . yes
Cu(1) N(3) 2.024(4) . . yes
Cu(2) O(1) 1.954(3) . . yes
Cu(2) O(2) 1.919(4) . . yes
Cu(2) N(4) 2.317(4) . . yes
Cu(2) N(5) 2.030(4) . . yes
Cu(2) N(6) 2.029(4) . . yes
Cu(3) Cu(3) 2.961(2) . 3_455 yes
Cu(3) O(3) 1.933(4) . . yes
Cu(3) O(3) 1.969(4) . 3_455 yes
Cu(3) N(7) 2.301(4) . . yes
Cu(3) N(8) 2.020(5) . . yes
Cu(3) N(9) 2.033(5) . . yes
Cl(1) O(4) 1.400(5) . . yes
Cl(1) O(5) 1.406(5) . . yes
Cl(1) O(6) 1.408(5) . . yes
Cl(1) O(7) 1.365(5) . . yes
Cl(2) O(8) 1.332(7) . . yes
Cl(2) O(9) 1.362(7) . . yes
Cl(2) O(10) 1.358(5) . . yes
Cl(2) O(11) 1.74(2) . . yes
Cl(3) O(12) 1.438(4) . . yes
Cl(3) O(13) 1.364(5) . . yes
Cl(3) O(14) 1.401(8) . . yes
Cl(3) O(15) 1.330(7) . . yes
O(1) H(52) 0.82 . . no
O(2) H(53) 0.82 . . no
O(3) H(54) 0.82 . . no
N(1) C(1) 1.468(6) . . yes
N(1) C(6) 1.485(6) . . yes
N(1) C(19) 1.488(6) . . yes
N(2) C(2) 1.485(7) . . yes
N(2) C(3) 1.484(7) . . yes
N(2) H(5) 0.90 . . no
N(3) C(4) 1.493(7) . . yes
N(3) C(5) 1.474(7) . . yes
N(3) H(10) 0.90 . . no
N(4) C(7) 1.476(6) . . yes
N(4) C(12) 1.472(6) . . yes
N(4) C(20) 1.489(6) . . yes
N(5) C(8) 1.484(7) . . yes
N(5) C(9) 1.481(7) . . yes
N(5) H(19) 0.90 . . no
N(6) C(10) 1.488(7) . . yes
N(6) C(11) 1.485(7) . . yes
N(6) H(24) 0.90 . . no
N(7) C(13) 1.464(7) . . yes
N(7) C(18) 1.479(7) . . yes
N(7) C(21) 1.486(6) . . yes
N(8) C(14) 1.486(7) . . yes
N(8) C(15) 1.482(8) . . yes
N(8) H(33) 0.90 . . no
N(9) C(16) 1.483(8) . . yes
N(9) C(17) 1.472(8) . . yes
N(9) H(38) 0.90 . . no
C(1) C(2) 1.519(7) . . yes
C(1) H(1) 0.95 . . no
C(1) H(2) 0.95 . . no
C(2) H(3) 0.95 . . no
C(2) H(4) 0.95 . . no
C(3) C(4) 1.485(9) . . yes
C(3) H(6) 0.95 . . no
C(3) H(7) 0.95 . . no
C(4) H(8) 0.95 . . no
C(4) H(9) 0.95 . . no
C(5) C(6) 1.518(7) . . yes
C(5) H(11) 0.95 . . no
C(5) H(12) 0.95 . . no
C(6) H(13) 0.95 . . no
C(6) H(14) 0.95 . . no
C(7) C(8) 1.520(7) . . yes
C(7) H(15) 0.95 . . no
C(7) H(16) 0.95 . . no
C(8) H(17) 0.95 . . no
C(8) H(18) 0.95 . . no
C(9) C(10) 1.506(9) . . yes
C(9) H(20) 0.95 . . no
C(9) H(21) 0.95 . . no
C(10) H(22) 0.95 . . no
C(10) H(23) 0.95 . . no
C(11) C(12) 1.520(7) . . yes
C(11) H(25) 0.95 . . no
C(11) H(26) 0.95 . . no
C(12) H(27) 0.95 . . no
C(12) H(28) 0.95 . . no
C(13) C(14) 1.520(7) . . yes
C(13) H(29) 0.95 . . no
C(13) H(30) 0.95 . . no
C(14) H(31) 0.95 . . no
C(14) H(32) 0.95 . . no
C(15) C(16) 1.50(1) . . yes
C(15) H(34) 0.95 . . no
C(15) H(35) 0.95 . . no
C(16) H(36) 0.95 . . no
C(16) H(37) 0.95 . . no
C(17) C(18) 1.527(8) . . yes
C(17) H(39) 0.95 . . no
C(17) H(40) 0.95 . . no
C(18) H(41) 0.95 . . no
C(18) H(42) 0.95 . . no
C(19) C(22) 1.495(6) . . yes
C(19) H(43) 0.95 . . no
C(19) H(44) 0.95 . . no
C(20) C(24) 1.510(7) . . yes
C(20) H(45) 0.95 . . no
C(20) H(46) 0.95 . . no
C(21) C(26) 1.513(7) . . yes
C(21) H(47) 0.95 . . no
C(21) H(48) 0.95 . . no
C(22) C(23) 1.393(7) . . yes
C(22) C(27) 1.397(7) . . yes
C(23) C(24) 1.386(7) . . yes
C(23) H(49) 0.95 . . no
C(24) C(25) 1.388(7) . . yes
C(25) C(26) 1.384(7) . . yes
C(25) H(50) 0.95 . . no
C(26) C(27) 1.396(7) . . yes
C(27) H(51) 0.95 . . no

loop_
_geom_contact_atom_site_label_1
_geom_contact_atom_site_label_2
_geom_contact_distance
_geom_contact_site_symmetry_1
_geom_contact_site_symmetry_2
_geom_contact_publ_flag
Cu(3) O(14) 3.349(7) . 1_454 no
Cl(3) N(9) 3.578(5) . 1_656 no
O(1) O(5) 3.215(7) . 2_546 no
O(1) O(7) 3.370(7) . 2_546 no
O(1) C(8) 3.554(6) . 3_556 no
O(2) O(9) 2.975(8) . 3_656 no
O(3) O(16) 2.873(7) . 4_455 no
O(3) O(10) 3.057(7) . 4_354 no
O(5) N(3) 3.123(7) . 2_556 no
O(5) C(9) 3.373(9) . 1_565 no
O(5) C(20) 3.565(8) . 4 no
O(5) C(10) 3.590(8) . 1_565 no
O(6) N(3) 3.135(7) . 2_556 no
O(6) C(4) 3.334(8) . 2_556 no
O(6) C(9) 3.549(8) . 3_556 no
O(6) C(3) 3.552(8) . 2_556 no
O(6) C(7) 3.596(8) . 3_556 no
O(7) N(5) 2.920(7) . 2_556 no
O(7) C(5) 3.081(8) . . no
O(7) C(9) 3.480(8) . 2_556 no
O(8) N(2) 2.914(9) . 3_656 no
O(8) O(12) 3.41(1) . . no
O(8) C(16) 3.50(1) . 1_656 no
O(8) C(2) 3.51(1) . 3_656 no
O(8) C(3) 3.53(1) . 3_656 no
O(9) O(15) 3.40(1) . 4 no
O(9) C(14) 3.50(1) . 3_656 no
O(10) O(16) 3.141(8) . 1_656 no
O(10) O(15) 3.15(1) . 4 no
O(10) N(8) 3.207(7) . 2_556 no
O(10) C(14) 3.256(8) . 2_556 no
O(10) C(13) 3.437(8) . 2_556 no
O(11) O(16) 2.96(2) . 1_656 no
O(12) N(9) 3.027(6) . 1_656 no
O(12) C(11) 3.361(7) . 2_556 no
O(12) C(3) 3.405(8) . 3_656 no
O(12) C(16) 3.486(8) . 1_656 no
O(13) C(10) 3.370(9) . 2_556 no
O(13) C(3) 3.406(8) . 3_656 no
O(14) N(9) 3.084(8) . 1_656 no
O(14) C(16) 3.37(1) . 1_656 no
O(14) C(15) 3.38(1) . 1_656 no
O(14) C(21) 3.45(1) . 3_556 no
O(15) C(25) 3.322(8) . 3_556 no
O(16) N(8) 3.171(8) . 2_455 no
O(16) C(21) 3.476(7) . 4 no
O(16) C(1) 3.585(8) . . no
C(4) C(19) 3.513(7) . 4 no
C(6) C(24) 3.574(7) . 4 no
